data_7132526
loop_
_publ_author_name
'Zhang, Congcong'
'Chen, Qinhao'
'Qin, Yunlong'
'Bu, Zhanwei'
'Wang, Qilin'

_publ_section_title
;
 Solvent-controlled halohydroxylation or C3-C2 coupling of pyridinium
 salts through an interrupted dearomative reduction.
;
_journal_issue 8
_journal_name_full 'Chemical communications (Cambridge, England)'
_journal_page_first 992
_journal_page_last 995
_journal_paper_doi 10.1039/d3cc05212e
_journal_volume 60
_journal_year 2024
_chemical_formula_moiety 'C13 H15 Br N2 O4'
_chemical_formula_sum 'C13 H15 Br N2 O4'
_chemical_formula_weight 343.18
_space_group_crystal_system monoclinic
_space_group_IT_number 15
_space_group_name_Hall '-C 2yc'
_space_group_name_H-M_alt 'C 1 2/c 1'
_atom_sites_solution_hydrogens geom
_atom_sites_solution_primary dual
_audit_creation_date 2021-10-29
_audit_creation_method
;
Olex2 1.3-alpha
(compiled 2020.09.11 svn.r3730fd0d for OlexSys, GUI svn.r6159)
;
_audit_update_record
;
2023-10-04 deposited with the CCDC.	2023-12-21 downloaded from the CCDC.
;
_cell_angle_alpha 90
_cell_angle_beta 110.951(13)
_cell_angle_gamma 90
_cell_formula_units_Z 8
_cell_length_a 19.5005(19)
_cell_length_b 7.9603(6)
_cell_length_c 18.992(2)
_cell_measurement_reflns_used 1969
_cell_measurement_temperature 220.00(10)
_cell_measurement_theta_max 27.5600
_cell_measurement_theta_min 2.5880
_cell_volume 2753.2(5)
_computing_cell_refinement 'CrysAlisPro 1.171.38.43f (Rigaku OD, 2015)'
_computing_data_collection 'CrysAlisPro 1.171.38.43f (Rigaku OD, 2015)'
_computing_data_reduction 'CrysAlisPro 1.171.38.43f (Rigaku OD, 2015)'
_computing_molecular_graphics 'Olex2 1.3-alpha (Dolomanov et al., 2009)'
_computing_publication_material 'Olex2 1.3-alpha (Dolomanov et al., 2009)'
_computing_structure_refinement 'SHELXL 2018/3 (Sheldrick, 2015)'
_computing_structure_solution 'SHELXT 2018/2 (Sheldrick, 2018)'
_diffrn_ambient_environment N~2~
_diffrn_ambient_temperature 220.00(10)
_diffrn_detector 'CCD plate'
_diffrn_detector_area_resol_mean 5.2684
_diffrn_detector_type AtlasS2
_diffrn_measured_fraction_theta_full 1.000
_diffrn_measured_fraction_theta_max 1.000
_diffrn_measurement_details
;
List of Runs (angles in degrees, time in seconds):

  # Type    Start    End  Width  t~exp~   \w     \q     \k     \f   Frames
#--------------------------------------------------------------------------
  1  \w    -17.00  68.00   1.00    5.00    --   12.05  19.00  60.00   85
  2  \w    -10.00  85.00   1.00    5.00    --   12.05  38.00 120.00   95
;
_diffrn_measurement_device 'four-circle diffractometer'
_diffrn_measurement_device_type 'SuperNova, Dual, Cu at zero, AtlasS2'
_diffrn_measurement_method '\w scans'
_diffrn_orient_matrix_type 'CrysAlisPro convention (1999,Acta A55,543-557)'
_diffrn_orient_matrix_UB_11 -0.0301283500
_diffrn_orient_matrix_UB_12 0.0266198500
_diffrn_orient_matrix_UB_13 -0.0319489000
_diffrn_orient_matrix_UB_21 -0.0242384500
_diffrn_orient_matrix_UB_22 -0.0168076500
_diffrn_orient_matrix_UB_23 0.0194912000
_diffrn_orient_matrix_UB_31 0.0046589500
_diffrn_orient_matrix_UB_32 0.0833552500
_diffrn_orient_matrix_UB_33 0.0140641000
_diffrn_radiation_monochromator mirror
_diffrn_radiation_probe x-ray
_diffrn_radiation_type 'Mo K\a'
_diffrn_radiation_wavelength 0.71073
_diffrn_reflns_av_R_equivalents 0.0267
_diffrn_reflns_av_unetI/netI 0.0390
_diffrn_reflns_Laue_measured_fraction_full 1.000
_diffrn_reflns_Laue_measured_fraction_max 1.000
_diffrn_reflns_limit_h_max 23
_diffrn_reflns_limit_h_min -17
_diffrn_reflns_limit_k_max 7
_diffrn_reflns_limit_k_min -9
_diffrn_reflns_limit_l_max 22
_diffrn_reflns_limit_l_min -22
_diffrn_reflns_number 5471
_diffrn_reflns_point_group_measured_fraction_full 1.000
_diffrn_reflns_point_group_measured_fraction_max 1.000
_diffrn_reflns_theta_full 24.997
_diffrn_reflns_theta_max 24.997
_diffrn_reflns_theta_min 2.237
_diffrn_source 'micro-focus sealed X-ray tube'
_diffrn_source_type 'SuperNova (Mo) X-ray Source'
_exptl_absorpt_coefficient_mu 3.001
_exptl_absorpt_correction_T_max 1.00000
_exptl_absorpt_correction_T_min 0.51901
_exptl_absorpt_correction_type multi-scan
_exptl_absorpt_process_details
;
CrysAlisPro 1.171.38.43f (Rigaku Oxford Diffraction, 2015)
Empirical absorption correction using spherical harmonics,
 implemented in SCALE3 ABSPACK scaling algorithm.
;
_exptl_crystal_colour colourless
_exptl_crystal_colour_primary colourless
_exptl_crystal_density_diffrn 1.656
_exptl_crystal_description block
_exptl_crystal_F_000 1392
_exptl_crystal_size_max 0.14
_exptl_crystal_size_mid 0.12
_exptl_crystal_size_min 0.1
_refine_diff_density_max 0.651
_refine_diff_density_min -0.253
_refine_diff_density_rms 0.068
_refine_ls_extinction_method none
_refine_ls_goodness_of_fit_ref 1.069
_refine_ls_hydrogen_treatment constr
_refine_ls_matrix_type full
_refine_ls_number_parameters 183
_refine_ls_number_reflns 2432
_refine_ls_number_restraints 0
_refine_ls_restrained_S_all 1.069
_refine_ls_R_factor_all 0.0543
_refine_ls_R_factor_gt 0.0365
_refine_ls_shift/su_max 0.002
_refine_ls_shift/su_mean 0.000
_refine_ls_structure_factor_coef Fsqd
_refine_ls_weighting_details 'w=1/[\s^2^(Fo^2^)+(0.0303P)^2^+4.7930P] where P=(Fo^2^+2Fc^2^)/3'
_refine_ls_weighting_scheme calc
_refine_ls_wR_factor_gt 0.0771
_refine_ls_wR_factor_ref 0.0853
_reflns_Friedel_coverage 0.000
_reflns_number_gt 1903
_reflns_number_total 2432
_reflns_threshold_expression 'I > 2\s(I)'
_cod_data_source_file d3cc05212e2.cif
_cod_data_source_block 116-xd
_cod_depositor_comments 'Adding full bibliography for 7132526--7132530.cif.'
_cod_database_code 7132526
_shelx_shelxl_version_number 2018/3
_shelx_space_group_comment
;
The symmetry employed for this shelxl refinement is uniquely defined
by the following loop, which should always be used as a source of
symmetry information in preference to the above space-group names.
They are only intended as comments.
;
_reflns_odcompleteness_completeness 99.97
_reflns_odcompleteness_iscentric 1
_reflns_odcompleteness_theta 26.32
_olex2_refinement_description
;
1. Fixed Uiso
 At 1.2 times of:
  All C(H) groups, All C(H,H) groups
 At 1.5 times of:
  All C(H,H,H) groups, All O(H) groups
2.a Ternary CH refined with riding coordinates:
 C8(H8), C9(H9)
2.b Secondary CH2 refined with riding coordinates:
 C7(H7A,H7B), C10(H10A,H10B)
2.c Aromatic/amide H refined with riding coordinates:
 C2(H2A), C3(H3), C4(H4), C6(H6), C12(H12)
2.d Idealised Me refined as rotating group:
 C13(H13A,H13B,H13C)
2.e Idealised tetrahedral OH refined as rotating group:
 O2(H2)
;
_olex2_date_sample_data_collection 2021-10-29
_olex2_submission_special_instructions 'No special instructions were received'
_oxdiff_exptl_absorpt_empirical_details
;
Empirical correction (ABSPACK) includes:
- Absorption correction using spherical harmonics
- Frame scaling
;
_oxdiff_exptl_absorpt_empirical_full_max 1.322
_oxdiff_exptl_absorpt_empirical_full_min 0.780

loop_
_space_group_symop_operation_xyz
'x, y, z'
'-x, y, -z+1/2'
'x+1/2, y+1/2, z'
'-x+1/2, y+1/2, -z+1/2'
'-x, -y, -z'
'x, -y, z-1/2'
'-x+1/2, -y+1/2, -z'
'x+1/2, -y+1/2, z-1/2'

loop_
_atom_site_label
_atom_site_type_symbol
_atom_site_fract_x
_atom_site_fract_y
_atom_site_fract_z
_atom_site_U_iso_or_equiv
_atom_site_adp_type
_atom_site_occupancy
_atom_site_site_symmetry_order
_atom_site_calc_flag
_atom_site_refinement_flags_posn
_atom_site_refinement_flags_adp
_atom_site_refinement_flags_occupancy
_atom_site_disorder_assembly
_atom_site_disorder_group
Br1 Br 0.51195(2) 0.74678(4) 0.52360(2) 0.03592(14) Uani 1 1 d . . . . .
O1 O 0.58506(19) 0.2017(4) 0.72039(19) 0.0717(10) Uani 1 1 d . . . . .
O2 O 0.66346(13) 0.5281(3) 0.45160(13) 0.0332(6) Uani 1 1 d . . . . .
H2 H 0.667860 0.425622 0.454568 0.050 Uiso 1 1 calc R U . . .
O3 O 0.63095(14) 1.1818(3) 0.43465(15) 0.0421(7) Uani 1 1 d . . . . .
O4 O 0.70604(14) 1.1774(3) 0.55016(16) 0.0422(7) Uani 1 1 d . . . . .
N1 N 0.68502(14) 0.6795(3) 0.56182(15) 0.0275(6) Uani 1 1 d . . . . .
N2 N 0.66332(16) 1.1045(4) 0.49406(19) 0.0334(7) Uani 1 1 d . . . . .
C1 C 0.6170(2) 0.3512(5) 0.7190(2) 0.0484(10) Uani 1 1 d . . . . .
C2 C 0.6078(3) 0.4731(7) 0.7657(2) 0.0632(13) Uani 1 1 d . . . . .
H2A H 0.579790 0.450473 0.795193 0.076 Uiso 1 1 calc R U . . .
C3 C 0.6392(3) 0.6266(7) 0.7693(2) 0.0657(13) Uani 1 1 d . . . . .
H3 H 0.633163 0.708268 0.801631 0.079 Uiso 1 1 calc R U . . .
C4 C 0.6793(2) 0.6602(5) 0.7258(2) 0.0495(11) Uani 1 1 d . . . . .
H4 H 0.700745 0.765556 0.728539 0.059 Uiso 1 1 calc R U . . .
C5 C 0.68888(19) 0.5417(5) 0.67775(19) 0.0346(9) Uani 1 1 d . . . . .
C6 C 0.65806(19) 0.3846(5) 0.67426(19) 0.0372(9) Uani 1 1 d . . . . .
H6 H 0.664729 0.302451 0.642476 0.045 Uiso 1 1 calc R U . . .
C7 C 0.73016(19) 0.5850(5) 0.62758(19) 0.0360(9) Uani 1 1 d . . . . .
H7A H 0.773054 0.650998 0.655667 0.043 Uiso 1 1 calc R U . . .
H7B H 0.746920 0.482545 0.611264 0.043 Uiso 1 1 calc R U . . .
C8 C 0.63101(17) 0.5844(4) 0.50211(18) 0.0263(8) Uani 1 1 d . . . . .
H8 H 0.613644 0.488527 0.523512 0.032 Uiso 1 1 calc R U . . .
C9 C 0.56732(17) 0.6951(4) 0.45865(19) 0.0259(7) Uani 1 1 d . . . . .
H9 H 0.535357 0.632513 0.414734 0.031 Uiso 1 1 calc R U . . .
C10 C 0.59204(18) 0.8538(4) 0.4314(2) 0.0309(8) Uani 1 1 d . . . . .
H10A H 0.610874 0.827545 0.391846 0.037 Uiso 1 1 calc R U . . .
H10B H 0.550911 0.930184 0.411102 0.037 Uiso 1 1 calc R U . . .
C11 C 0.64995(18) 0.9327(4) 0.4956(2) 0.0277(8) Uani 1 1 d . . . . .
C12 C 0.69183(18) 0.8436(4) 0.5556(2) 0.0279(8) Uani 1 1 d . . . . .
H12 H 0.727357 0.900024 0.594656 0.034 Uiso 1 1 calc R U . . .
C13 C 0.6011(2) 0.0729(6) 0.6834(3) 0.0615(13) Uani 1 1 d . . . . .
H13A H 0.582997 0.096518 0.630284 0.092 Uiso 1 1 calc R U . . .
H13B H 0.578363 -0.027662 0.692494 0.092 Uiso 1 1 calc R U . . .
H13C H 0.653337 0.057555 0.700803 0.092 Uiso 1 1 calc R U . . .

loop_
_atom_site_aniso_label
_atom_site_aniso_U_11
_atom_site_aniso_U_22
_atom_site_aniso_U_33
_atom_site_aniso_U_23
_atom_site_aniso_U_13
_atom_site_aniso_U_12
Br1 0.0285(2) 0.0343(2) 0.0522(3) -0.00585(18) 0.02327(18) -0.00358(17)
O1 0.087(3) 0.064(2) 0.072(2) 0.0098(18) 0.038(2) -0.0119(19)
O2 0.0422(14) 0.0223(12) 0.0451(14) -0.0050(11) 0.0279(12) -0.0018(11)
O3 0.0501(16) 0.0298(13) 0.0558(17) 0.0077(13) 0.0304(14) 0.0014(12)
O4 0.0450(16) 0.0285(13) 0.0590(17) -0.0154(13) 0.0257(14) -0.0109(13)
N1 0.0227(15) 0.0270(15) 0.0331(16) -0.0018(13) 0.0103(13) -0.0026(12)
N2 0.0324(17) 0.0272(16) 0.052(2) -0.0043(16) 0.0290(16) -0.0008(14)
C1 0.049(2) 0.052(3) 0.040(2) 0.015(2) 0.011(2) 0.002(2)
C2 0.072(3) 0.092(4) 0.036(2) 0.008(3) 0.031(2) 0.019(3)
C3 0.089(4) 0.067(3) 0.043(3) -0.006(2) 0.026(3) 0.014(3)
C4 0.061(3) 0.048(2) 0.035(2) -0.004(2) 0.011(2) 0.003(2)
C5 0.0272(19) 0.039(2) 0.0290(19) 0.0037(17) 0.0000(15) 0.0062(16)
C6 0.038(2) 0.044(2) 0.029(2) 0.0059(17) 0.0112(17) 0.0050(18)
C7 0.0279(19) 0.036(2) 0.040(2) -0.0016(17) 0.0076(17) 0.0005(17)
C8 0.0259(18) 0.0225(17) 0.0358(19) -0.0022(15) 0.0176(16) -0.0039(14)
C9 0.0255(17) 0.0255(17) 0.0299(18) -0.0039(14) 0.0137(15) -0.0038(14)
C10 0.0304(19) 0.0256(18) 0.040(2) 0.0019(16) 0.0171(17) -0.0002(15)
C11 0.0278(18) 0.0188(16) 0.043(2) -0.0042(15) 0.0202(17) -0.0039(15)
C12 0.0251(18) 0.0265(18) 0.038(2) -0.0101(16) 0.0190(16) -0.0058(15)
C13 0.058(3) 0.050(3) 0.065(3) 0.004(2) 0.008(2) -0.011(2)

loop_
_atom_type_symbol
_atom_type_description
_atom_type_scat_dispersion_real
_atom_type_scat_dispersion_imag
_atom_type_scat_source
C C 0.0033 0.0016 'International Tables Vol C Tables 4.2.6.8 and 6.1.1.4'
H H 0.0000 0.0000 'International Tables Vol C Tables 4.2.6.8 and 6.1.1.4'
Br Br -0.2901 2.4595 'International Tables Vol C Tables 4.2.6.8 and 6.1.1.4'
N N 0.0061 0.0033 'International Tables Vol C Tables 4.2.6.8 and 6.1.1.4'
O O 0.0106 0.0060 'International Tables Vol C Tables 4.2.6.8 and 6.1.1.4'

loop_
_geom_angle_atom_site_label_1
_geom_angle_atom_site_label_2
_geom_angle_atom_site_label_3
_geom_angle
_geom_angle_site_symmetry_1
_geom_angle_site_symmetry_3
_geom_angle_publ_flag
C13 O1 C1 118.0(4) . . ?
C8 O2 H2 109.5 . . ?
C7 N1 C8 116.6(3) . . ?
C12 N1 C7 122.6(3) . . ?
C12 N1 C8 120.8(3) . . ?
O3 N2 C11 117.8(3) . . ?
O4 N2 O3 121.1(3) . . ?
O4 N2 C11 121.1(3) . . ?
O1 C1 C2 116.4(4) . . ?
O1 C1 C6 123.6(4) . . ?
C2 C1 C6 120.0(4) . . ?
C1 C2 H2A 119.6 . . ?
C3 C2 C1 120.7(4) . . ?
C3 C2 H2A 119.6 . . ?
C2 C3 H3 120.1 . . ?
C4 C3 C2 119.7(4) . . ?
C4 C3 H3 120.1 . . ?
C3 C4 H4 119.4 . . ?
C3 C4 C5 121.1(4) . . ?
C5 C4 H4 119.4 . . ?
C4 C5 C6 119.7(4) . . ?
C4 C5 C7 120.0(4) . . ?
C6 C5 C7 120.3(3) . . ?
C1 C6 H6 120.6 . . ?
C5 C6 C1 118.8(4) . . ?
C5 C6 H6 120.6 . . ?
N1 C7 C5 111.7(3) . . ?
N1 C7 H7A 109.3 . . ?
N1 C7 H7B 109.3 . . ?
C5 C7 H7A 109.3 . . ?
C5 C7 H7B 109.3 . . ?
H7A C7 H7B 107.9 . . ?
O2 C8 N1 108.8(2) . . ?
O2 C8 H8 110.1 . . ?
O2 C8 C9 107.4(3) . . ?
N1 C8 H8 110.1 . . ?
N1 C8 C9 110.4(3) . . ?
C9 C8 H8 110.1 . . ?
Br1 C9 H9 108.5 . . ?
C8 C9 Br1 108.1(2) . . ?
C8 C9 H9 108.5 . . ?
C8 C9 C10 112.1(3) . . ?
C10 C9 Br1 110.9(2) . . ?
C10 C9 H9 108.5 . . ?
C9 C10 H10A 110.0 . . ?
C9 C10 H10B 110.0 . . ?
H10A C10 H10B 108.4 . . ?
C11 C10 C9 108.6(3) . . ?
C11 C10 H10A 110.0 . . ?
C11 C10 H10B 110.0 . . ?
N2 C11 C10 119.7(3) . . ?
C12 C11 N2 118.3(3) . . ?
C12 C11 C10 122.0(3) . . ?
N1 C12 C11 123.2(3) . . ?
N1 C12 H12 118.4 . . ?
C11 C12 H12 118.4 . . ?
O1 C13 H13A 109.5 . . ?
O1 C13 H13B 109.5 . . ?
O1 C13 H13C 109.5 . . ?
H13A C13 H13B 109.5 . . ?
H13A C13 H13C 109.5 . . ?
H13B C13 H13C 109.5 . . ?

loop_
_geom_bond_atom_site_label_1
_geom_bond_atom_site_label_2
_geom_bond_distance
_geom_bond_site_symmetry_2
_geom_bond_publ_flag
Br1 C9 1.952(3) . ?
O1 C1 1.348(5) . ?
O1 C13 1.342(5) . ?
O2 H2 0.8200 . ?
O2 C8 1.398(4) . ?
O3 N2 1.241(4) . ?
O4 N2 1.237(4) . ?
N1 C7 1.454(4) . ?
N1 C8 1.454(4) . ?
N1 C12 1.322(4) . ?
N2 C11 1.394(4) . ?
C1 C2 1.368(6) . ?
C1 C6 1.386(5) . ?
C2 H2A 0.9300 . ?
C2 C3 1.357(7) . ?
C3 H3 0.9300 . ?
C3 C4 1.352(6) . ?
C4 H4 0.9300 . ?
C4 C5 1.371(5) . ?
C5 C6 1.379(5) . ?
C5 C7 1.491(5) . ?
C6 H6 0.9300 . ?
C7 H7A 0.9700 . ?
C7 H7B 0.9700 . ?
C8 H8 0.9800 . ?
C8 C9 1.506(4) . ?
C9 H9 0.9800 . ?
C9 C10 1.508(4) . ?
C10 H10A 0.9700 . ?
C10 H10B 0.9700 . ?
C10 C11 1.473(5) . ?
C11 C12 1.343(5) . ?
C12 H12 0.9300 . ?
C13 H13A 0.9600 . ?
C13 H13B 0.9600 . ?
C13 H13C 0.9600 . ?

loop_
_geom_torsion_atom_site_label_1
_geom_torsion_atom_site_label_2
_geom_torsion_atom_site_label_3
_geom_torsion_atom_site_label_4
_geom_torsion
_geom_torsion_site_symmetry_1
_geom_torsion_site_symmetry_2
_geom_torsion_site_symmetry_3
_geom_torsion_site_symmetry_4
_geom_torsion_publ_flag
Br1 C9 C10 C11 70.7(3) . . . . ?
O1 C1 C2 C3 178.6(4) . . . . ?
O1 C1 C6 C5 -179.4(3) . . . . ?
O2 C8 C9 Br1 171.28(19) . . . . ?
O2 C8 C9 C10 -66.1(3) . . . . ?
O3 N2 C11 C10 -7.7(4) . . . . ?
O3 N2 C11 C12 171.1(3) . . . . ?
O4 N2 C11 C10 172.3(3) . . . . ?
O4 N2 C11 C12 -8.9(5) . . . . ?
N1 C8 C9 Br1 -70.3(3) . . . . ?
N1 C8 C9 C10 52.3(3) . . . . ?
N2 C11 C12 N1 -178.2(3) . . . . ?
C1 C2 C3 C4 0.7(7) . . . . ?
C2 C1 C6 C5 -0.2(6) . . . . ?
C2 C3 C4 C5 0.1(7) . . . . ?
C3 C4 C5 C6 -0.9(6) . . . . ?
C3 C4 C5 C7 176.9(4) . . . . ?
C4 C5 C6 C1 1.0(5) . . . . ?
C4 C5 C7 N1 -79.0(4) . . . . ?
C6 C1 C2 C3 -0.6(7) . . . . ?
C6 C5 C7 N1 98.8(4) . . . . ?
C7 N1 C8 O2 -89.7(3) . . . . ?
C7 N1 C8 C9 152.7(3) . . . . ?
C7 N1 C12 C11 -179.2(3) . . . . ?
C7 C5 C6 C1 -176.8(3) . . . . ?
C8 N1 C7 C5 -76.5(4) . . . . ?
C8 N1 C12 C11 0.7(5) . . . . ?
C8 C9 C10 C11 -50.3(4) . . . . ?
C9 C10 C11 N2 -156.6(3) . . . . ?
C9 C10 C11 C12 24.7(4) . . . . ?
C10 C11 C12 N1 0.5(5) . . . . ?
C12 N1 C7 C5 103.4(4) . . . . ?
C12 N1 C8 O2 90.4(3) . . . . ?
C12 N1 C8 C9 -27.2(4) . . . . ?
C13 O1 C1 C2 -171.1(4) . . . . ?
C13 O1 C1 C6 8.1(6) . . . . ?
